data_7703398
loop_
_publ_author_name
'Wang, Yun-Juan'
'Wu, Dong-Fang'
'Gou, Jian'
'Duan, Yao-Yao'
'Li, Ling'
'Chen, Huan-Huan'
'Gao, Hong-Ling'
'Cui, Jian-Zhong'

_publ_section_title
;
 Modulation of the properties of dinuclear lanthanide complexes through
 utilizing different \b-diketonate co-ligands: near-infrared luminescence
 and magnetization dynamics.
;
_journal_issue 9
_journal_name_full 'Dalton transactions (Cambridge, England : 2003)'
_journal_page_first 2850
_journal_page_last 2861
_journal_paper_doi 10.1039/c9dt04093e
_journal_volume 49
_journal_year 2020
_chemical_formula_sum 'C58 H50 Lu2 N8 O10'
_chemical_formula_weight 1369.00
_space_group_crystal_system orthorhombic
_space_group_IT_number 60
_space_group_name_Hall '-P 2n 2ab'
_space_group_name_H-M_alt 'P b c n'
_atom_sites_solution_hydrogens geom
_audit_creation_method SHELXL-2018/3
_audit_update_record
;
2019-07-11 deposited with the CCDC.	2020-01-29 downloaded from the CCDC.
;
_cell_angle_alpha 90
_cell_angle_beta 90
_cell_angle_gamma 90
_cell_formula_units_Z 4
_cell_length_a 21.973(4)
_cell_length_b 9.826(2)
_cell_length_c 24.585(5)
_cell_measurement_reflns_used 11766
_cell_measurement_temperature 113(2)
_cell_measurement_theta_max 27.8984
_cell_measurement_theta_min 1.8973
_cell_volume 5308.1(18)
_computing_cell_refinement crystalclear
_computing_data_collection crystalclear
_computing_data_reduction crystalclear
_computing_molecular_graphics 'Bruker SHELXTL'
_computing_publication_material 'Bruker SHELXTL'
_computing_structure_refinement 'SHELXL-97 (Sheldrick, 1997)'
_computing_structure_solution 'SHELXS-97 (Sheldrick, 1990)'
_diffrn_ambient_temperature 113(2)
_diffrn_measured_fraction_theta_full 0.999
_diffrn_measured_fraction_theta_max 0.999
_diffrn_measurement_device_type 'rigaku saturn'
_diffrn_measurement_method '\w scans'
_diffrn_radiation_type MoK\a
_diffrn_radiation_wavelength 0.71073
_diffrn_reflns_av_R_equivalents 0.0721
_diffrn_reflns_av_unetI/netI 0.0485
_diffrn_reflns_Laue_measured_fraction_full 0.999
_diffrn_reflns_Laue_measured_fraction_max 0.999
_diffrn_reflns_limit_h_max 25
_diffrn_reflns_limit_h_min -26
_diffrn_reflns_limit_k_max 11
_diffrn_reflns_limit_k_min -11
_diffrn_reflns_limit_l_max 29
_diffrn_reflns_limit_l_min -28
_diffrn_reflns_number 32676
_diffrn_reflns_point_group_measured_fraction_full 0.999
_diffrn_reflns_point_group_measured_fraction_max 0.999
_diffrn_reflns_theta_full 25.017
_diffrn_reflns_theta_max 25.017
_diffrn_reflns_theta_min 1.854
_diffrn_standards_decay_% 0
_diffrn_standards_interval_count 0
_diffrn_standards_interval_time 0
_diffrn_standards_number 0
_exptl_absorpt_coefficient_mu 3.766
_exptl_absorpt_correction_T_max 1
_exptl_absorpt_correction_T_min 0.6301
_exptl_absorpt_correction_type multi-scan
_exptl_absorpt_process_details crystalclear
_exptl_crystal_colour orange-red
_exptl_crystal_density_diffrn 1.713
_exptl_crystal_description block
_exptl_crystal_F_000 2704
_exptl_crystal_size_max 0.200
_exptl_crystal_size_mid 0.180
_exptl_crystal_size_min 0.120
_refine_diff_density_max 1.427
_refine_diff_density_min -1.549
_refine_diff_density_rms 0.240
_refine_ls_extinction_method none
_refine_ls_goodness_of_fit_ref 1.051
_refine_ls_hydrogen_treatment constr
_refine_ls_matrix_type full
_refine_ls_number_parameters 354
_refine_ls_number_reflns 4680
_refine_ls_number_restraints 0
_refine_ls_restrained_S_all 1.051
_refine_ls_R_factor_all 0.0630
_refine_ls_R_factor_gt 0.0548
_refine_ls_shift/su_max 0.001
_refine_ls_shift/su_mean 0.000
_refine_ls_structure_factor_coef Fsqd
_refine_ls_weighting_details 'w=1/[\s^2^(Fo^2^)+(0.1190P)^2^+42.0398P] where P=(Fo^2^+2Fc^2^)/3'
_refine_ls_weighting_scheme calc
_refine_ls_wR_factor_gt 0.1760
_refine_ls_wR_factor_ref 0.1889
_reflns_Friedel_coverage 0.000
_reflns_number_gt 4243
_reflns_number_total 4680
_reflns_threshold_expression 'I > 2\s(I)'
_cod_data_source_file c9dt04093e2.cif
_cod_data_source_block R20190331A1
_cod_depositor_comments
;
The following automatic conversions were performed:

data item '_exptl_absorpt_correction_type' value 'MULTI-SCAN' was
changed to 'multi-scan' in accordance with the
/home/data/users/saulius/crontab/automatic-downloads/rss-feeds/RSC/lib/dictionaries/cif_core.dic
dictionary named 'cif_core.dic' version 2.4.2 last updated on
2011-04-26.

Automatic conversion script
Id: cif_fix_values 7556 2019-12-06 15:28:31Z antanas 

 Adding full bibliography for 7703389--7703398.cif.
;
_cod_original_cell_volume 5308.5(18)
_cod_database_code 7703398
_shelx_shelxl_version_number 2018/3
_shelx_space_group_comment
;
The symmetry employed for this shelxl refinement is uniquely defined
by the following loop, which should always be used as a source of
symmetry information in preference to the above space-group names.
They are only intended as comments.
;
_shelx_estimated_absorpt_t_min 0.520
_shelx_estimated_absorpt_t_max 0.661

loop_
_space_group_symop_operation_xyz
'x, y, z'
'-x+1/2, -y+1/2, z+1/2'
'-x, y, -z+1/2'
'x+1/2, -y+1/2, -z'
'-x, -y, -z'
'x-1/2, y-1/2, -z-1/2'
'x, -y, z-1/2'
'-x-1/2, y-1/2, z'

loop_
_atom_site_label
_atom_site_type_symbol
_atom_site_fract_x
_atom_site_fract_y
_atom_site_fract_z
_atom_site_U_iso_or_equiv
_atom_site_adp_type
_atom_site_occupancy
_atom_site_site_symmetry_order
_atom_site_calc_flag
_atom_site_refinement_flags_posn
_atom_site_refinement_flags_adp
Lu1 Lu 0.97986(2) 0.12939(3) 0.94223(2) 0.0198(2) Uani 1 1 d . .
O1 O 0.9959(3) 0.0925(6) 1.0356(2) 0.0194(12) Uani 1 1 d . .
O2 O 1.0048(3) 0.3072(6) 0.8944(3) 0.0275(14) Uani 1 1 d . .
O3 O 0.9074(3) 0.1400(6) 0.8755(3) 0.0286(15) Uani 1 1 d . .
O4 O 0.8887(3) 0.0563(6) 0.9789(3) 0.0268(13) Uani 1 1 d . .
O5 O 1.0838(3) 0.1557(7) 0.9564(3) 0.0282(14) Uani 1 1 d . .
H5 H 1.098950 0.098963 0.984577 0.034 Uiso 1 1 calc R U
N1 N 0.9725(3) 0.0006(8) 1.1347(3) 0.0253(17) Uani 1 1 d . .
N2 N 0.9120(4) 0.1604(9) 1.2118(3) 0.037(2) Uani 1 1 d . .
N3 N 0.9438(3) 0.2921(7) 1.0532(3) 0.0226(16) Uani 1 1 d . .
N4 N 0.9528(3) 0.3155(8) 0.9973(3) 0.0209(15) Uani 1 1 d . .
C1 C 0.9584(5) -0.0454(10) 1.1833(4) 0.037(2) Uani 1 1 d . .
H1 H 0.970121 -0.135559 1.192457 0.044 Uiso 1 1 calc R U
C2 C 0.9279(5) 0.0297(10) 1.2214(4) 0.043(3) Uani 1 1 d . .
H2 H 0.917630 -0.010836 1.255231 0.051 Uiso 1 1 calc R U
C3 C 0.9280(5) 0.2096(10) 1.1637(4) 0.032(2) Uani 1 1 d . .
H3 H 0.920119 0.302821 1.156297 0.038 Uiso 1 1 calc R U
C4 C 0.9559(4) 0.1318(8) 1.1235(4) 0.0219(19) Uani 1 1 d . .
C5 C 0.9659(4) 0.1796(9) 1.0688(3) 0.0188(17) Uani 1 1 d . .
C6 C 0.9368(4) 0.4380(9) 0.9820(4) 0.0237(18) Uani 1 1 d . .
H6 H 0.922180 0.498701 1.009070 0.028 Uiso 1 1 calc R U
C7 C 0.9398(4) 0.4870(9) 0.9270(4) 0.0257(19) Uani 1 1 d . .
C8 C 0.9743(4) 0.4196(9) 0.8854(4) 0.0209(18) Uani 1 1 d . .
C9 C 0.9763(4) 0.4824(10) 0.8345(4) 0.032(2) Uani 1 1 d . .
H9 H 1.000731 0.443385 0.806644 0.038 Uiso 1 1 calc R U
C10 C 0.9442(4) 0.5987(9) 0.8235(4) 0.0270(19) Uani 1 1 d . .
H10 H 0.945572 0.634989 0.787737 0.032 Uiso 1 1 calc R U
C11 C 0.9088(5) 0.6675(10) 0.8637(4) 0.033(2) Uani 1 1 d . .
C12 C 0.9092(4) 0.6066(8) 0.9147(4) 0.0254(19) Uani 1 1 d . .
H12 H 0.887035 0.649731 0.943096 0.030 Uiso 1 1 calc R U
C13 C 0.8756(5) 0.7957(10) 0.8526(4) 0.038(2) Uani 1 1 d . .
H13A H 0.849178 0.783529 0.820916 0.057 Uiso 1 1 calc R U
H13B H 0.904893 0.868719 0.845373 0.057 Uiso 1 1 calc R U
H13C H 0.850827 0.819794 0.884357 0.057 Uiso 1 1 calc R U
C14 C 0.8558(6) 0.2555(12) 0.7816(5) 0.047(3) Uani 1 1 d . .
H14 H 0.893618 0.292751 0.792968 0.056 Uiso 1 1 calc R U
C15 C 0.8341(7) 0.2852(13) 0.7298(5) 0.058(3) Uani 1 1 d . .
H15 H 0.855214 0.345869 0.706375 0.070 Uiso 1 1 calc R U
C16 C 0.7807(7) 0.2232(13) 0.7136(5) 0.061(4) Uani 1 1 d . .
H16 H 0.767004 0.234163 0.677200 0.074 Uiso 1 1 calc R U
C17 C 0.7478(6) 0.1475(14) 0.7483(6) 0.062(4) Uani 1 1 d . .
H17 H 0.709104 0.114286 0.737174 0.075 Uiso 1 1 calc R U
C18 C 0.7691(6) 0.1166(13) 0.8005(5) 0.057(3) Uani 1 1 d . .
H18 H 0.746651 0.058247 0.823883 0.068 Uiso 1 1 calc R U
C19 C 0.8236(5) 0.1728(10) 0.8172(4) 0.034(2) Uani 1 1 d . .
C20 C 0.8501(5) 0.1427(8) 0.8725(4) 0.029(2) Uani 1 1 d . .
C21 C 0.8111(4) 0.1155(9) 0.9165(4) 0.033(2) Uani 1 1 d . .
H21 H 0.768619 0.128696 0.911904 0.039 Uiso 1 1 calc R U
C22 C 0.8325(4) 0.0701(8) 0.9665(4) 0.0235(19) Uani 1 1 d . .
C23 C 0.7885(4) 0.0326(8) 1.0103(4) 0.028(2) Uani 1 1 d . .
C24 C 0.7371(4) -0.0443(10) 0.9987(5) 0.038(2) Uani 1 1 d . .
H24 H 0.727827 -0.067996 0.962126 0.046 Uiso 1 1 calc R U
C25 C 0.6992(5) -0.0866(13) 1.0409(7) 0.061(4) Uani 1 1 d . .
H25 H 0.664633 -0.141673 1.033564 0.074 Uiso 1 1 calc R U
C26 C 0.7128(5) -0.0467(12) 1.0940(6) 0.053(3) Uani 1 1 d . .
H26 H 0.685749 -0.071410 1.122544 0.064 Uiso 1 1 calc R U
C27 C 0.7640(5) 0.0270(10) 1.1062(5) 0.044(3) Uani 1 1 d . .
H27 H 0.773432 0.050352 1.142787 0.052 Uiso 1 1 calc R U
C28 C 0.8021(5) 0.0671(10) 1.0635(4) 0.034(2) Uani 1 1 d . .
H28 H 0.837744 0.118462 1.071120 0.041 Uiso 1 1 calc R U
C29 C 1.1289(5) 0.2362(10) 0.9328(4) 0.034(2) Uani 1 1 d . .
H29A H 1.150965 0.182868 0.905440 0.051 Uiso 1 1 calc R U
H29B H 1.157371 0.266845 0.960917 0.051 Uiso 1 1 calc R U
H29C H 1.110150 0.315463 0.915328 0.051 Uiso 1 1 calc R U

loop_
_atom_site_aniso_label
_atom_site_aniso_U_11
_atom_site_aniso_U_22
_atom_site_aniso_U_33
_atom_site_aniso_U_23
_atom_site_aniso_U_13
_atom_site_aniso_U_12
Lu1 0.0208(3) 0.0188(3) 0.0199(3) 0.00146(13) 0.00216(13) 0.00219(12)
O1 0.022(3) 0.019(3) 0.017(3) 0.002(2) 0.006(2) 0.006(3)
O2 0.031(3) 0.020(3) 0.032(3) 0.006(3) 0.013(3) 0.001(3)
O3 0.030(4) 0.027(3) 0.029(4) 0.003(2) -0.003(3) 0.005(3)
O4 0.022(3) 0.027(3) 0.031(3) -0.001(3) -0.001(3) 0.001(2)
O5 0.019(3) 0.036(4) 0.029(3) 0.012(3) 0.001(3) -0.001(3)
N1 0.026(4) 0.024(4) 0.026(4) 0.006(3) 0.000(3) 0.000(3)
N2 0.050(5) 0.037(5) 0.025(4) -0.001(4) 0.008(4) 0.001(4)
N3 0.023(4) 0.016(4) 0.029(4) -0.001(3) 0.003(3) 0.000(3)
N4 0.017(4) 0.027(4) 0.019(4) 0.001(3) 0.003(3) 0.007(3)
C1 0.057(7) 0.022(5) 0.030(5) 0.000(4) -0.005(5) 0.002(5)
C2 0.067(7) 0.032(6) 0.028(5) 0.006(4) 0.015(5) -0.002(5)
C3 0.043(6) 0.028(5) 0.024(5) -0.003(4) 0.003(4) -0.002(4)
C4 0.023(5) 0.020(4) 0.023(5) 0.002(3) 0.003(4) -0.004(3)
C5 0.018(4) 0.020(4) 0.018(4) -0.005(3) 0.004(3) 0.000(3)
C6 0.019(4) 0.021(4) 0.032(5) -0.001(4) 0.005(4) 0.000(3)
C7 0.025(5) 0.030(5) 0.022(4) 0.002(4) 0.004(4) 0.005(4)
C8 0.020(4) 0.015(4) 0.027(5) 0.003(4) -0.006(3) -0.002(3)
C9 0.036(6) 0.024(5) 0.035(6) -0.002(4) 0.007(4) 0.007(4)
C10 0.038(5) 0.020(4) 0.023(5) 0.010(4) 0.005(4) 0.002(4)
C11 0.033(5) 0.025(5) 0.040(6) 0.001(4) 0.003(4) -0.002(4)
C12 0.038(5) 0.019(4) 0.019(5) 0.002(3) 0.004(4) 0.004(4)
C13 0.046(6) 0.028(5) 0.040(6) 0.015(4) 0.002(5) 0.002(4)
C14 0.057(7) 0.039(6) 0.044(6) -0.001(5) -0.018(5) 0.003(5)
C15 0.087(10) 0.041(7) 0.046(7) 0.005(5) -0.005(7) -0.003(6)
C16 0.090(10) 0.055(8) 0.039(7) 0.003(6) -0.026(7) 0.017(7)
C17 0.054(8) 0.080(10) 0.054(9) -0.022(7) -0.031(7) 0.010(6)
C18 0.054(8) 0.077(10) 0.039(7) 0.002(6) -0.010(6) -0.002(6)
C19 0.041(6) 0.027(5) 0.036(6) -0.003(4) -0.010(5) 0.010(4)
C20 0.038(6) 0.015(4) 0.034(6) -0.001(3) 0.000(4) 0.009(4)
C21 0.020(5) 0.038(6) 0.040(6) -0.005(4) -0.002(4) 0.004(4)
C22 0.019(4) 0.014(4) 0.037(5) -0.007(3) 0.003(4) 0.005(3)
C23 0.020(4) 0.011(4) 0.052(6) 0.004(4) -0.012(4) 0.004(3)
C24 0.026(5) 0.029(5) 0.061(7) 0.002(5) -0.014(5) -0.003(4)
C25 0.017(5) 0.053(7) 0.114(13) 0.048(8) -0.007(6) 0.002(5)
C26 0.035(6) 0.050(7) 0.075(9) 0.028(6) 0.019(6) 0.018(5)
C27 0.049(7) 0.034(6) 0.048(7) 0.007(5) 0.025(5) 0.011(5)
C28 0.039(6) 0.024(5) 0.039(6) -0.001(4) 0.008(4) 0.007(4)
C29 0.030(5) 0.029(5) 0.043(6) 0.003(4) 0.011(4) -0.003(4)

loop_
_atom_type_symbol
_atom_type_description
_atom_type_scat_dispersion_real
_atom_type_scat_dispersion_imag
_atom_type_scat_source
C C 0.0033 0.0016 'International Tables Vol C Tables 4.2.6.8 and 6.1.1.4'
H H 0.0000 0.0000 'International Tables Vol C Tables 4.2.6.8 and 6.1.1.4'
N N 0.0061 0.0033 'International Tables Vol C Tables 4.2.6.8 and 6.1.1.4'
O O 0.0106 0.0060 'International Tables Vol C Tables 4.2.6.8 and 6.1.1.4'
Lu Lu -0.4720 5.8584 'International Tables Vol C Tables 4.2.6.8 and 6.1.1.4'

loop_
_geom_angle_atom_site_label_1
_geom_angle_atom_site_label_2
_geom_angle_atom_site_label_3
_geom_angle
_geom_angle_site_symmetry_1
_geom_angle_site_symmetry_3
O2 Lu1 O3 75.6(2) . .
O2 Lu1 O1 145.8(2) . 5_757
O3 Lu1 O1 111.9(2) . 5_757
O2 Lu1 O4 132.7(2) . .
O3 Lu1 O4 72.0(2) . .
O1 Lu1 O4 79.4(2) 5_757 .
O2 Lu1 O5 75.2(2) . .
O3 Lu1 O5 141.8(2) . .
O1 Lu1 O5 81.0(2) 5_757 .
O4 Lu1 O5 145.9(2) . .
O2 Lu1 O1 127.9(2) . .
O3 Lu1 O1 144.2(2) . .
O1 Lu1 O1 65.8(2) 5_757 .
O4 Lu1 O1 72.6(2) . .
O5 Lu1 O1 74.0(2) . .
O2 Lu1 N4 75.6(2) . .
O3 Lu1 N4 101.6(2) . .
O1 Lu1 N4 131.0(2) 5_757 .
O4 Lu1 N4 78.3(2) . .
O5 Lu1 N4 94.3(2) . .
O1 Lu1 N4 66.1(2) . .
O2 Lu1 N1 84.0(2) . 5_757
O3 Lu1 N1 76.9(2) . 5_757
O1 Lu1 N1 66.5(2) 5_757 5_757
O4 Lu1 N1 119.8(2) . 5_757
O5 Lu1 N1 76.1(2) . 5_757
O1 Lu1 N1 126.5(2) . 5_757
N4 Lu1 N1 159.2(2) . 5_757
O2 Lu1 Lu1 148.95(18) . 5_757
O3 Lu1 Lu1 135.03(16) . 5_757
O1 Lu1 Lu1 33.22(14) 5_757 5_757
O4 Lu1 Lu1 73.20(15) . 5_757
O5 Lu1 Lu1 75.02(15) . 5_757
O1 Lu1 Lu1 32.55(14) . 5_757
N4 Lu1 Lu1 98.29(17) . 5_757
N1 Lu1 Lu1 97.02(17) 5_757 5_757
C5 O1 Lu1 124.6(5) . 5_757
C5 O1 Lu1 114.7(5) . .
Lu1 O1 Lu1 114.2(2) 5_757 .
C8 O2 Lu1 129.7(5) . .
C20 O3 Lu1 137.5(7) . .
C22 O4 Lu1 135.3(6) . .
C29 O5 Lu1 134.4(6) . .
C29 O5 H5 112.8 . .
Lu1 O5 H5 112.8 . .
C1 N1 C4 116.5(8) . .
C1 N1 Lu1 127.5(6) . 5_757
C4 N1 Lu1 115.9(6) . 5_757
C3 N2 C2 115.7(9) . .
C5 N3 N4 112.6(7) . .
C6 N4 N3 113.2(7) . .
C6 N4 Lu1 128.0(6) . .
N3 N4 Lu1 118.1(5) . .
N1 C1 C2 123.5(9) . .
N1 C1 H1 118.2 . .
C2 C1 H1 118.2 . .
N2 C2 C1 121.3(9) . .
N2 C2 H2 119.3 . .
C1 C2 H2 119.3 . .
N2 C3 C4 123.4(9) . .
N2 C3 H3 118.3 . .
C4 C3 H3 118.3 . .
N1 C4 C3 119.4(8) . .
N1 C4 C5 117.1(8) . .
C3 C4 C5 123.4(8) . .
N3 C5 O1 123.7(8) . .
N3 C5 C4 120.6(8) . .
O1 C5 C4 115.5(8) . .
N4 C6 C7 124.6(8) . .
N4 C6 H6 117.7 . .
C7 C6 H6 117.7 . .
C12 C7 C8 119.5(8) . .
C12 C7 C6 117.8(8) . .
C8 C7 C6 122.7(8) . .
O2 C8 C9 120.5(8) . .
O2 C8 C7 122.6(8) . .
C9 C8 C7 116.9(8) . .
C10 C9 C8 121.9(9) . .
C10 C9 H9 119.1 . .
C8 C9 H9 119.1 . .
C9 C10 C11 122.7(9) . .
C9 C10 H10 118.6 . .
C11 C10 H10 118.6 . .
C12 C11 C10 114.6(8) . .
C12 C11 C13 122.3(9) . .
C10 C11 C13 123.0(9) . .
C7 C12 C11 124.3(9) . .
C7 C12 H12 117.9 . .
C11 C12 H12 117.9 . .
C11 C13 H13A 109.5 . .
C11 C13 H13B 109.5 . .
H13A C13 H13B 109.5 . .
C11 C13 H13C 109.5 . .
H13A C13 H13C 109.5 . .
H13B C13 H13C 109.5 . .
C19 C14 C15 121.6(11) . .
C19 C14 H14 119.2 . .
C15 C14 H14 119.2 . .
C16 C15 C14 117.6(12) . .
C16 C15 H15 121.2 . .
C14 C15 H15 121.2 . .
C17 C16 C15 121.3(11) . .
C17 C16 H16 119.4 . .
C15 C16 H16 119.4 . .
C16 C17 C18 121.5(12) . .
C16 C17 H17 119.3 . .
C18 C17 H17 119.3 . .
C19 C18 C17 118.4(13) . .
C19 C18 H18 120.8 . .
C17 C18 H18 120.8 . .
C18 C19 C14 119.3(10) . .
C18 C19 C20 121.6(10) . .
C14 C19 C20 119.0(9) . .
O3 C20 C21 124.0(9) . .
O3 C20 C19 116.3(9) . .
C21 C20 C19 119.7(9) . .
C22 C21 C20 122.5(9) . .
C22 C21 H21 118.8 . .
C20 C21 H21 118.8 . .
O4 C22 C21 124.8(8) . .
O4 C22 C23 115.2(8) . .
C21 C22 C23 119.9(8) . .
C28 C23 C24 120.3(10) . .
C28 C23 C22 118.8(8) . .
C24 C23 C22 120.8(9) . .
C23 C24 C25 119.6(11) . .
C23 C24 H24 120.2 . .
C25 C24 H24 120.2 . .
C24 C25 C26 119.1(11) . .
C24 C25 H25 120.5 . .
C26 C25 H25 120.5 . .
C27 C26 C25 121.8(11) . .
C27 C26 H26 119.1 . .
C25 C26 H26 119.1 . .
C26 C27 C28 118.4(11) . .
C26 C27 H27 120.8 . .
C28 C27 H27 120.8 . .
C23 C28 C27 120.7(10) . .
C23 C28 H28 119.6 . .
C27 C28 H28 119.6 . .
O5 C29 H29A 109.5 . .
O5 C29 H29B 109.5 . .
H29A C29 H29B 109.5 . .
O5 C29 H29C 109.5 . .
H29A C29 H29C 109.5 . .
H29B C29 H29C 109.5 . .

loop_
_geom_bond_atom_site_label_1
_geom_bond_atom_site_label_2
_geom_bond_distance
_geom_bond_site_symmetry_2
Lu1 O2 2.176(6) .
Lu1 O3 2.289(7) .
Lu1 O1 2.309(6) 5_757
Lu1 O4 2.312(6) .
Lu1 O5 2.325(6) .
Lu1 O1 2.351(6) .
Lu1 N4 2.352(7) .
Lu1 N1 2.512(8) 5_757
Lu1 Lu1 3.9139(9) 5_757
O1 C5 1.354(11) .
O2 C8 1.311(11) .
O3 C20 1.262(12) .
O4 C22 1.280(10) .
O5 C29 1.395(11) .
O5 H5 0.9500 .
N1 C1 1.313(12) .
N1 C4 1.368(11) .
N2 C3 1.325(12) .
N2 C2 1.352(13) .
N3 C5 1.268(11) .
N3 N4 1.406(10) .
N4 C6 1.310(12) .
C1 C2 1.368(15) .
C1 H1 0.9500 .
C2 H2 0.9500 .
C3 C4 1.392(13) .
C3 H3 0.9500 .
C4 C5 1.440(12) .
C6 C7 1.437(12) .
C6 H6 0.9500 .
C7 C12 1.387(12) .
C7 C8 1.435(12) .
C8 C9 1.396(13) .
C9 C10 1.370(13) .
C9 H9 0.9500 .
C10 C11 1.428(14) .
C10 H10 0.9500 .
C11 C12 1.391(13) .
C11 C13 1.481(13) .
C12 H12 0.9500 .
C13 H13A 0.9800 .
C13 H13B 0.9800 .
C13 H13C 0.9800 .
C14 C19 1.388(16) .
C14 C15 1.393(16) .
C14 H14 0.9500 .
C15 C16 1.380(19) .
C15 H15 0.9500 .
C16 C17 1.344(19) .
C16 H16 0.9500 .
C17 C18 1.400(18) .
C17 H17 0.9500 .
C18 C19 1.380(17) .
C18 H18 0.9500 .
C19 C20 1.508(14) .
C20 C21 1.406(15) .
C21 C22 1.389(14) .
C21 H21 0.9500 .
C22 C23 1.494(13) .
C23 C28 1.384(14) .
C23 C24 1.388(12) .
C24 C25 1.394(17) .
C24 H24 0.9500 .
C25 C26 1.40(2) .
C25 H25 0.9500 .
C26 C27 1.373(17) .
C26 H26 0.9500 .
C27 C28 1.399(14) .
C27 H27 0.9500 .
C28 H28 0.9500 .
C29 H29A 0.9800 .
C29 H29B 0.9800 .
C29 H29C 0.9800 .

loop_
_geom_torsion_atom_site_label_1
_geom_torsion_atom_site_label_2
_geom_torsion_atom_site_label_3
_geom_torsion_atom_site_label_4
_geom_torsion
_geom_torsion_site_symmetry_1
C5 N3 N4 C6 -172.3(8) .
C5 N3 N4 Lu1 16.3(9) .
C4 N1 C1 C2 1.2(15) .
Lu1 N1 C1 C2 -174.3(8) 5_757
C3 N2 C2 C1 -0.2(16) .
N1 C1 C2 N2 -2.6(18) .
C2 N2 C3 C4 4.1(15) .
C1 N1 C4 C3 2.5(13) .
Lu1 N1 C4 C3 178.7(7) 5_757
C1 N1 C4 C5 -174.4(8) .
Lu1 N1 C4 C5 1.7(10) 5_757
N2 C3 C4 N1 -5.5(15) .
N2 C3 C4 C5 171.2(9) .
N4 N3 C5 O1 1.1(12) .
N4 N3 C5 C4 -173.9(7) .
Lu1 O1 C5 N3 -167.5(6) 5_757
Lu1 O1 C5 N3 -17.5(11) .
Lu1 O1 C5 C4 7.7(10) 5_757
Lu1 O1 C5 C4 157.8(6) .
N1 C4 C5 N3 169.6(8) .
C3 C4 C5 N3 -7.2(14) .
N1 C4 C5 O1 -5.8(12) .
C3 C4 C5 O1 177.4(8) .
N3 N4 C6 C7 -178.3(8) .
Lu1 N4 C6 C7 -7.8(12) .
N4 C6 C7 C12 166.0(9) .
N4 C6 C7 C8 -15.8(14) .
Lu1 O2 C8 C9 -142.1(7) .
Lu1 O2 C8 C7 40.7(12) .
C12 C7 C8 O2 179.2(8) .
C6 C7 C8 O2 1.1(14) .
C12 C7 C8 C9 1.9(13) .
C6 C7 C8 C9 -176.2(8) .
O2 C8 C9 C10 178.9(9) .
C7 C8 C9 C10 -3.7(14) .
C8 C9 C10 C11 3.0(15) .
C9 C10 C11 C12 -0.4(14) .
C9 C10 C11 C13 177.8(10) .
C8 C7 C12 C11 0.7(15) .
C6 C7 C12 C11 178.9(9) .
C10 C11 C12 C7 -1.5(14) .
C13 C11 C12 C7 -179.7(9) .
C19 C14 C15 C16 -3.6(18) .
C14 C15 C16 C17 6(2) .
C15 C16 C17 C18 -7(2) .
C16 C17 C18 C19 4(2) .
C17 C18 C19 C14 -1.2(18) .
C17 C18 C19 C20 -179.0(10) .
C15 C14 C19 C18 1.1(17) .
C15 C14 C19 C20 179.0(10) .
Lu1 O3 C20 C21 -11.5(14) .
Lu1 O3 C20 C19 170.5(6) .
C18 C19 C20 O3 147.2(10) .
C14 C19 C20 O3 -30.6(13) .
C18 C19 C20 C21 -30.8(14) .
C14 C19 C20 C21 151.4(10) .
O3 C20 C21 C22 -6.4(14) .
C19 C20 C21 C22 171.5(8) .
Lu1 O4 C22 C21 14.8(13) .
Lu1 O4 C22 C23 -165.5(6) .
C20 C21 C22 O4 4.5(14) .
C20 C21 C22 C23 -175.2(8) .
O4 C22 C23 C28 39.2(11) .
C21 C22 C23 C28 -141.0(9) .
O4 C22 C23 C24 -135.9(9) .
C21 C22 C23 C24 43.8(12) .
C28 C23 C24 C25 0.1(14) .
C22 C23 C24 C25 175.2(9) .
C23 C24 C25 C26 2.0(15) .
C24 C25 C26 C27 -3.4(16) .
C25 C26 C27 C28 2.4(16) .
C24 C23 C28 C27 -1.0(14) .
C22 C23 C28 C27 -176.2(8) .
C26 C27 C28 C23 -0.2(14) .
